data_4062330
loop_
_publ_author_name
'Graham, Peter M.'
'Meiere, Scott H.'
'Sabat, Michal'
'Harman, W. Dean'

_publ_section_title
;
 Dearomatization of Benzene, Deamidization of N,N-Dimethylformamide,
 and a Versatile New Tungsten \p Base
;
_journal_issue 22
_journal_name_full Organometallics
_journal_page_first 4364
_journal_page_last 4366
_journal_paper_doi 10.1021/om030560h
_journal_volume 22
_journal_year 2003
_chemical_formula_sum 'C24 H31 B N7 O P W'
_chemical_formula_weight 659.19
_space_group_IT_number 14
_symmetry_cell_setting monoclinic
_symmetry_space_group_name_Hall '-P 2yn'
_symmetry_space_group_name_H-M 'P 1 21/n 1'
_cell_angle_alpha 90.00
_cell_angle_beta 91.1820(10)
_cell_angle_gamma 90.00
_cell_formula_units_Z 4
_cell_length_a 10.1877(5)
_cell_length_b 12.7453(6)
_cell_length_c 20.2496(10)
_cell_measurement_temperature 153(2)
_cell_volume 2628.8(2)
_diffrn_ambient_temperature 153(2)
_exptl_crystal_density_diffrn 1.666
_cod_depositor_comments
;
The following automatic conversions were performed:
'_symmetry_cell_setting' value 'Monoclinic' changed to 'monoclinic'
according to '/home/saulius/struct/CIF-dictionaries/cif_core.dic'
dictionary named 'cif_core.dic' version 2.4.1 from 2010-06-29.

Automatic conversion script
Id: cif_fix_enum 1527 2010-12-29 10:47:43Z saulius 
;
_cod_original_sg_symbol_H-M 'P 21/n'
_cod_original_formula_sum 'C24 H31 B1 N7 O1 P1 W1'
_cod_database_code 4062330

loop_
_symmetry_equiv_pos_as_xyz
'x, y, z'
'-x+1/2, y+1/2, -z+1/2'
'-x, -y, -z'
'x-1/2, -y-1/2, z-1/2'

loop_
_atom_site_label
_atom_site_type_symbol
_atom_site_fract_x
_atom_site_fract_y
_atom_site_fract_z
_atom_site_U_iso_or_equiv
_atom_site_adp_type
_atom_site_occupancy
_atom_site_symmetry_multiplicity
_atom_site_calc_flag
_atom_site_refinement_flags
_atom_site_disorder_assembly
_atom_site_disorder_group
W W 0.413581(9) 0.878445(8) 0.160766(5) 0.01746(3) Uani 1 1 d . . .
P P 0.37557(8) 1.05957(6) 0.20130(4) 0.02460(15) Uani 1 1 d . . .
O1 O 0.1339(2) 0.8257(2) 0.18815(14) 0.0429(6) Uani 1 1 d . . .
N1 N 0.6264(2) 0.92169(19) 0.15300(11) 0.0223(5) Uani 1 1 d . . .
N2 N 0.7193(2) 0.86814(19) 0.18958(12) 0.0239(5) Uani 1 1 d . . .
N3 N 0.4638(2) 0.84535(18) 0.26451(11) 0.0210(4) Uani 1 1 d . . .
N4 N 0.5839(2) 0.8081(2) 0.28458(11) 0.0241(5) Uani 1 1 d . . .
N5 N 0.4937(2) 0.71674(18) 0.15698(11) 0.0219(5) Uani 1 1 d . . .
N6 N 0.6088(2) 0.69141(19) 0.18890(12) 0.0248(5) Uani 1 1 d . . .
N7 N 0.2480(2) 0.84497(19) 0.17471(12) 0.0229(5) Uani 1 1 d . . .
C1 C 0.3651(3) 0.9635(2) 0.06473(14) 0.0243(6) Uani 1 1 d . . .
C2 C 0.4098(3) 0.8572(2) 0.05107(14) 0.0246(6) Uani 1 1 d . . .
C3 C 0.3174(3) 0.7847(3) 0.02078(15) 0.0287(6) Uani 1 1 d . . .
C4 C 0.1879(3) 0.8077(3) 0.01367(16) 0.0323(7) Uani 1 1 d . . .
C5 C 0.1414(3) 0.9102(3) 0.03085(16) 0.0326(7) Uani 1 1 d . . .
C6 C 0.2265(3) 0.9854(3) 0.05170(15) 0.0291(6) Uani 1 1 d . . .
C7 C 0.8387(3) 0.9079(3) 0.17768(16) 0.0279(6) Uani 1 1 d . . .
C8 C 0.8249(3) 0.9884(3) 0.13337(16) 0.0306(7) Uani 1 1 d . . .
C9 C 0.6921(3) 0.9943(2) 0.11885(15) 0.0257(6) Uani 1 1 d . . .
C11 C 0.5833(3) 0.7898(3) 0.35017(14) 0.0311(7) Uani 1 1 d . . .
C12 C 0.4622(3) 0.8155(3) 0.37373(14) 0.0299(6) Uani 1 1 d . . .
C13 C 0.3906(3) 0.8494(2) 0.31893(14) 0.0251(6) Uani 1 1 d . . .
C14 C 0.6304(3) 0.5876(3) 0.18322(17) 0.0319(7) Uani 1 1 d . . .
C15 C 0.5293(4) 0.5439(3) 0.14720(17) 0.0354(7) Uani 1 1 d . . .
C16 C 0.4456(3) 0.6273(2) 0.13238(15) 0.0283(6) Uani 1 1 d . . .
C17 C 0.2057(4) 1.0846(3) 0.2202(2) 0.0420(9) Uani 1 1 d . . .
C18 C 0.4151(4) 1.1748(3) 0.1520(2) 0.0405(9) Uani 1 1 d . . .
C19 C 0.4651(7) 1.0916(3) 0.2770(3) 0.0594(14) Uani 1 1 d . . .
C1S C 0.6772(4) 0.6693(3) 0.00292(18) 0.0392(8) Uani 1 1 d . . .
C2S C 0.6977(4) 0.5626(3) -0.0050(2) 0.0450(9) Uani 1 1 d . . .
C3S C 0.8100(4) 0.5175(3) 0.0217(2) 0.0476(10) Uani 1 1 d . . .
C4S C 0.8994(4) 0.5765(3) 0.05642(19) 0.0451(9) Uani 1 1 d . . .
C5S C 0.8788(4) 0.6829(3) 0.06466(18) 0.0399(8) Uani 1 1 d . . .
C6S C 0.7678(4) 0.7281(3) 0.03772(18) 0.0392(8) Uani 1 1 d . . .
B1 B 0.6820(3) 0.7734(3) 0.23209(17) 0.0261(7) Uani 1 1 d . . .
H1 H 0.425(3) 1.014(3) 0.0582(16) 0.027(9) Uiso 1 1 d . . .
H1B H 0.768(3) 0.738(2) 0.2549(16) 0.025(8) Uiso 1 1 d . . .
H1S H 0.599(3) 0.699(3) -0.0169(16) 0.028(9) Uiso 1 1 d . . .
H2 H 0.501(3) 0.850(3) 0.0411(17) 0.031(9) Uiso 1 1 d . . .
H2S H 0.629(4) 0.522(4) -0.032(2) 0.065(14) Uiso 1 1 d . . .
H3 H 0.351(3) 0.721(2) 0.0057(15) 0.020(8) Uiso 1 1 d . . .
H3S H 0.829(4) 0.450(3) 0.020(2) 0.054(13) Uiso 1 1 d . . .
H4 H 0.129(3) 0.756(3) -0.0052(16) 0.028(9) Uiso 1 1 d . . .
H4S H 0.977(4) 0.541(3) 0.075(2) 0.062(13) Uiso 1 1 d . . .
H5 H 0.053(4) 0.926(3) 0.025(2) 0.058(13) Uiso 1 1 d . . .
H5S H 0.939(4) 0.724(3) 0.088(2) 0.052(12) Uiso 1 1 d . . .
H6 H 0.196(3) 1.057(3) 0.0571(15) 0.022(8) Uiso 1 1 d . . .
H6S H 0.757(4) 0.800(3) 0.0421(19) 0.049(12) Uiso 1 1 d . . .
H7 H 0.903(3) 0.875(2) 0.1982(18) 0.026(9) Uiso 1 1 d . . .
H8 H 0.888(4) 1.021(3) 0.1198(19) 0.040(11) Uiso 1 1 d . . .
H9 H 0.648(3) 1.035(3) 0.0892(17) 0.029(9) Uiso 1 1 d . . .
H11 H 0.657(3) 0.761(3) 0.3711(17) 0.027(9) Uiso 1 1 d . . .
H12 H 0.435(3) 0.810(3) 0.4174(16) 0.025(8) Uiso 1 1 d . . .
H13 H 0.304(4) 0.872(2) 0.3138(17) 0.029(9) Uiso 1 1 d . . .
H14 H 0.703(3) 0.560(3) 0.2044(16) 0.028(9) Uiso 1 1 d . . .
H15 H 0.517(4) 0.472(3) 0.1395(18) 0.042(11) Uiso 1 1 d . . .
H16 H 0.376(3) 0.626(2) 0.1115(17) 0.020(8) Uiso 1 1 d . . .
H17A H 0.151(4) 1.077(4) 0.177(2) 0.068(14) Uiso 1 1 d . . .
H17B H 0.180(4) 1.032(4) 0.248(2) 0.064(14) Uiso 1 1 d . . .
H17C H 0.200(4) 1.144(3) 0.237(2) 0.054(13) Uiso 1 1 d . . .
H18A H 0.510(5) 1.172(4) 0.143(2) 0.062(13) Uiso 1 1 d . . .
H18B H 0.368(4) 1.176(3) 0.112(2) 0.055(13) Uiso 1 1 d . . .
H18C H 0.409(4) 1.235(3) 0.1788(19) 0.043(11) Uiso 1 1 d . . .
H19A H 0.557(6) 1.079(5) 0.272(3) 0.088(19) Uiso 1 1 d . . .
H19B H 0.438(6) 1.055(5) 0.312(3) 0.11(2) Uiso 1 1 d . . .
H19C H 0.450(4) 1.160(3) 0.289(2) 0.052(12) Uiso 1 1 d . . .

loop_
_atom_site_aniso_label
_atom_site_aniso_U_11
_atom_site_aniso_U_22
_atom_site_aniso_U_33
_atom_site_aniso_U_23
_atom_site_aniso_U_13
_atom_site_aniso_U_12
W 0.01542(5) 0.01999(5) 0.01699(5) 0.00196(4) 0.00116(3) 0.00198(4)
P 0.0261(4) 0.0219(3) 0.0258(4) 0.0001(3) 0.0004(3) 0.0031(3)
O1 0.0188(10) 0.0440(14) 0.0662(18) 0.0148(13) 0.0095(11) -0.0030(9)
N1 0.0174(10) 0.0295(12) 0.0200(11) 0.0028(9) 0.0018(8) 0.0025(9)
N2 0.0180(10) 0.0310(13) 0.0228(11) -0.0001(10) -0.0002(8) 0.0041(9)
N3 0.0209(10) 0.0226(11) 0.0194(11) 0.0023(9) -0.0002(8) 0.0026(8)
N4 0.0224(11) 0.0307(13) 0.0190(11) 0.0016(9) -0.0007(9) 0.0047(9)
N5 0.0237(11) 0.0239(11) 0.0181(11) 0.0020(9) 0.0020(9) 0.0055(9)
N6 0.0258(12) 0.0268(12) 0.0220(11) 0.0026(9) 0.0016(9) 0.0089(9)
N7 0.0189(10) 0.0237(11) 0.0263(12) 0.0047(9) 0.0025(9) 0.0012(9)
C1 0.0260(14) 0.0275(14) 0.0195(13) 0.0055(11) 0.0011(11) 0.0008(11)
C2 0.0233(13) 0.0329(15) 0.0176(12) 0.0031(11) 0.0028(10) 0.0038(11)
C3 0.0327(15) 0.0321(16) 0.0212(14) -0.0015(12) -0.0012(12) 0.0014(13)
C4 0.0325(16) 0.0415(18) 0.0227(14) 0.0005(13) -0.0072(12) -0.0037(14)
C5 0.0250(15) 0.0481(19) 0.0246(15) 0.0069(13) -0.0030(12) 0.0074(13)
C6 0.0321(15) 0.0329(16) 0.0223(14) 0.0083(12) 0.0000(12) 0.0113(12)
C7 0.0174(12) 0.0383(16) 0.0279(15) -0.0050(12) -0.0001(11) 0.0014(11)
C8 0.0209(14) 0.0386(17) 0.0325(17) -0.0052(13) 0.0061(12) -0.0054(12)
C9 0.0233(13) 0.0292(15) 0.0247(14) 0.0008(11) 0.0048(11) -0.0006(11)
C11 0.0367(17) 0.0380(17) 0.0186(14) 0.0052(12) -0.0045(12) 0.0017(14)
C12 0.0357(16) 0.0383(17) 0.0157(13) 0.0018(12) 0.0034(12) -0.0039(13)
C13 0.0256(14) 0.0292(14) 0.0206(13) -0.0011(11) 0.0033(11) -0.0011(11)
C14 0.0368(17) 0.0281(15) 0.0309(16) 0.0063(12) 0.0048(13) 0.0124(13)
C15 0.052(2) 0.0227(15) 0.0317(17) 0.0006(13) 0.0066(15) 0.0052(14)
C16 0.0370(16) 0.0259(14) 0.0220(13) -0.0005(12) 0.0010(12) 0.0028(13)
C17 0.039(2) 0.0322(18) 0.055(3) -0.0045(18) 0.0194(18) 0.0083(15)
C18 0.046(2) 0.0227(16) 0.054(2) 0.0039(15) 0.0131(19) 0.0019(14)
C19 0.096(4) 0.0276(19) 0.052(3) -0.0098(18) -0.036(3) 0.002(2)
C1S 0.0363(18) 0.048(2) 0.0334(18) 0.0024(15) 0.0045(14) 0.0143(16)
C2S 0.044(2) 0.051(2) 0.039(2) -0.0108(17) 0.0044(17) -0.0004(18)
C3S 0.056(2) 0.038(2) 0.049(2) -0.0021(17) 0.0085(19) 0.0142(18)
C4S 0.046(2) 0.058(2) 0.0323(19) -0.0003(17) 0.0024(16) 0.0198(19)
C5S 0.0400(19) 0.052(2) 0.0283(17) -0.0070(15) 0.0067(14) -0.0014(16)
C6S 0.053(2) 0.0332(18) 0.0325(18) -0.0026(14) 0.0143(16) 0.0081(16)
B1 0.0224(15) 0.0318(17) 0.0241(16) 0.0032(13) -0.0009(12) 0.0068(12)

loop_
_geom_bond_atom_site_label_1
_geom_bond_atom_site_label_2
_geom_bond_distance
_geom_bond_site_symmetry_2
_geom_bond_publ_flag
W N7 1.769(2) . ?
W N3 2.193(2) . ?
W N5 2.219(2) . ?
W C2 2.237(3) . ?
W N1 2.245(2) . ?
W C1 2.272(3) . ?
W P 2.4831(8) . ?
P C17 1.809(4) . ?
P C19 1.813(4) . ?
P C18 1.825(4) . ?
O1 N7 1.224(3) . ?
N1 C9 1.342(4) . ?
N1 N2 1.372(3) . ?
N2 C7 1.344(4) . ?
N2 B1 1.536(4) . ?
N3 C13 1.344(4) . ?
N3 N4 1.366(3) . ?
N4 C11 1.349(4) . ?
N4 B1 1.539(4) . ?
N5 C16 1.333(4) . ?
N5 N6 1.366(3) . ?
N6 C14 1.347(4) . ?
N6 B1 1.545(4) . ?
C1 C2 1.458(4) . ?
C1 C6 1.458(4) . ?
C2 C3 1.447(4) . ?
C3 C4 1.356(4) . ?
C4 C5 1.435(5) . ?
C5 C6 1.355(5) . ?
C7 C8 1.368(5) . ?
C8 C9 1.381(4) . ?
C11 C12 1.372(4) . ?
C12 C13 1.384(4) . ?
C14 C15 1.369(5) . ?
C15 C16 1.392(5) . ?
C1S C6S 1.373(5) . ?
C1S C2S 1.385(6) . ?
C2S C3S 1.380(6) . ?
C3S C4S 1.365(6) . ?
C4S C5S 1.383(6) . ?
C5S C6S 1.372(5) . ?
